data_2207389
loop_
_publ_author_name
'Udaya lakshmi, K.'
'Thamotharan, S.'
'Srinivasan, M.'
'Ramamurthi, K.'
'Varghese, B.'

_publ_section_title
;
 3-Nitrocinnamic acid
;
_journal_coeditor_code WN6388
_journal_issue 11
_journal_name_full 'Acta Crystallographica Section E'
_journal_page_first o3636
_journal_page_last o3638
_journal_paper_doi 10.1107/S1600536805031879
_journal_volume 61
_journal_year 2005
_chemical_formula_iupac 'C9 H7 N O4'
_chemical_formula_moiety 'C9 H7 N O4'
_chemical_formula_sum 'C9 H7 N O4'
_chemical_formula_weight 193.16
_chemical_name_systematic
;
3-Nitrocinnamic acid
;
_space_group_IT_number 14
_symmetry_cell_setting monoclinic
_symmetry_space_group_name_Hall '-P 2yn'
_symmetry_space_group_name_H-M 'P 1 21/n 1'
_atom_sites_solution_hydrogens geom
_atom_sites_solution_primary direct
_atom_sites_solution_secondary difmap
_audit_creation_method SHELXL-97
_cell_angle_alpha 90.00
_cell_angle_beta 90.875(8)
_cell_angle_gamma 90.00
_cell_formula_units_Z 4
_cell_length_a 3.7756(2)
_cell_length_b 9.4584(13)
_cell_length_c 24.295(4)
_cell_measurement_reflns_used 25
_cell_measurement_temperature 293(2)
_cell_measurement_theta_max 30
_cell_measurement_theta_min 20
_cell_volume 867.50(19)
_computing_cell_refinement 'CAD-4 EXPRESS'
_computing_data_collection 'CAD-4 EXPRESS (Enraf--Nonius, 1994)'
_computing_data_reduction 'MolEN (Fair, 1990)'
_computing_molecular_graphics 'ORTEP-3 for Windows (Farrugia, 1997)'
_computing_publication_material 'SHELXL97 and PLATON (Spek, 2003)'
_computing_structure_refinement 'SHELXL97 (Sheldrick, 1997)'
_computing_structure_solution 'SIR92 (Altomare et al., 1994)'
_diffrn_ambient_temperature 293(2)
_diffrn_measured_fraction_theta_full 0.927
_diffrn_measured_fraction_theta_max 0.927
_diffrn_measurement_device_type 'Enraf--Nonius CAD-4'
_diffrn_measurement_method \w--2\q
_diffrn_radiation_monochromator graphite
_diffrn_radiation_source 'fine-focus sealed tube'
_diffrn_radiation_type CuK\a
_diffrn_radiation_wavelength 1.54180
_diffrn_reflns_av_R_equivalents 0.0428
_diffrn_reflns_av_sigmaI/netI 0.0275
_diffrn_reflns_limit_h_max 4
_diffrn_reflns_limit_h_min 0
_diffrn_reflns_limit_k_max 11
_diffrn_reflns_limit_k_min 0
_diffrn_reflns_limit_l_max 29
_diffrn_reflns_limit_l_min -29
_diffrn_reflns_number 1733
_diffrn_reflns_theta_full 67.90
_diffrn_reflns_theta_max 67.90
_diffrn_reflns_theta_min 3.64
_diffrn_standards_decay_% 0
_diffrn_standards_interval_time 120
_diffrn_standards_number 3
_exptl_absorpt_coefficient_mu 1.016
_exptl_absorpt_correction_T_max 0.823
_exptl_absorpt_correction_T_min 0.751
_exptl_absorpt_correction_type psi-scan
_exptl_absorpt_process_details '(North et al., 1968)'
_exptl_crystal_colour colourless
_exptl_crystal_density_diffrn 1.479
_exptl_crystal_density_method 'not measured'
_exptl_crystal_description Block
_exptl_crystal_F_000 400
_exptl_crystal_size_max 0.30
_exptl_crystal_size_mid 0.20
_exptl_crystal_size_min 0.20
_refine_diff_density_max 0.299
_refine_diff_density_min -0.169
_refine_ls_extinction_coef 0.0054(11)
_refine_ls_extinction_expression Fc^*^=kFc[1+0.001xFc^2^\l3^/sin(2\q)]^-1/4^
_refine_ls_extinction_method SHELXL97
_refine_ls_goodness_of_fit_ref 1.026
_refine_ls_hydrogen_treatment constr
_refine_ls_matrix_type full
_refine_ls_number_parameters 129
_refine_ls_number_reflns 1478
_refine_ls_number_restraints 0
_refine_ls_restrained_S_all 1.026
_refine_ls_R_factor_all 0.0693
_refine_ls_R_factor_gt 0.0462
_refine_ls_shift/su_max 0.000
_refine_ls_shift/su_mean 0.000
_refine_ls_structure_factor_coef Fsqd
_refine_ls_weighting_details 'calc w = 1/[\s^2^(Fo^2^)+(0.0726P)^2^+0.3649P] where P = (Fo^2^+2Fc^2^)/3'
_refine_ls_weighting_scheme calc
_refine_ls_wR_factor_gt 0.1303
_refine_ls_wR_factor_ref 0.1460
_reflns_number_gt 1068
_reflns_number_total 1478
_reflns_threshold_expression I>2\s(I)
_cod_data_source_file wn6388.cif
_cod_data_source_block I
_cod_original_cell_volume 867.52(18)
_cod_original_sg_symbol_H-M 'P 21/n'
_cod_database_code 2207389
_cod_database_fobs_code 2207389

loop_
_symmetry_equiv_pos_as_xyz
'x, y, z'
'-x+1/2, y+1/2, -z+1/2'
'-x, -y, -z'
'x-1/2, -y-1/2, z-1/2'

loop_
_atom_site_label
_atom_site_fract_x
_atom_site_fract_y
_atom_site_fract_z
_atom_site_U_iso_or_equiv
_atom_site_adp_type
_atom_site_calc_flag
_atom_site_refinement_flags
_atom_site_occupancy
_atom_site_type_symbol
C1 0.3333(6) 0.0198(2) 0.11430(10) 0.0508(6) Uani d . 1 C
C2 0.4539(6) 0.0178(2) 0.16858(9) 0.0465(6) Uani d . 1 C
H2 0.5548 -0.0636 0.1835 0.056 Uiso calc R 1 H
C3 0.4216(6) 0.1376(2) 0.19963(9) 0.0458(6) Uani d . 1 C
C4 0.2784(7) 0.2620(2) 0.17952(12) 0.0592(7) Uani d . 1 C
H4 0.2600 0.3417 0.2017 0.071 Uiso calc R 1 H
C5 0.1638(7) 0.2640(3) 0.12542(13) 0.0647(7) Uani d . 1 C
H5 0.0688 0.3464 0.1105 0.078 Uiso calc R 1 H
C6 0.1888(7) 0.1455(3) 0.09359(11) 0.0590(7) Uani d . 1 C
H6 0.1078 0.1485 0.0573 0.071 Uiso calc R 1 H
N1 0.5488(6) 0.1356(2) 0.25715(9) 0.0559(6) Uani d . 1 N
C7 0.3562(7) -0.1043(3) 0.07858(10) 0.0592(7) Uani d . 1 C
H7 0.2666 -0.0932 0.0430 0.071 Uiso calc R 1 H
C8 0.4884(7) -0.2302(3) 0.09062(10) 0.0617(7) Uani d . 1 C
H8 0.5826 -0.2459 0.1257 0.074 Uiso calc R 1 H
C9 0.4915(7) -0.3454(3) 0.05071(10) 0.0565(6) Uani d . 1 C
O1 0.4837(7) 0.2370(2) 0.28617(9) 0.0890(7) Uani d . 1 O
O2 0.7153(6) 0.0337(2) 0.27319(8) 0.0752(6) Uani d . 1 O
O9 0.3566(5) -0.3298(2) 0.00408(7) 0.0708(6) Uani d . 1 O
O10 0.6367(6) -0.4602(2) 0.06723(8) 0.0758(6) Uani d . 1 O
H10 0.6165 -0.5206 0.0432 0.091 Uiso calc R 1 H

loop_
_atom_site_aniso_label
_atom_site_aniso_U_11
_atom_site_aniso_U_22
_atom_site_aniso_U_33
_atom_site_aniso_U_12
_atom_site_aniso_U_13
_atom_site_aniso_U_23
C1 0.0513(15) 0.0489(13) 0.0521(14) -0.0067(10) -0.0025(10) 0.0060(10)
C2 0.0461(14) 0.0402(11) 0.0532(13) -0.0004(9) -0.0019(10) 0.0055(9)
C3 0.0377(13) 0.0433(11) 0.0566(14) -0.0042(9) -0.0004(9) 0.0035(10)
C4 0.0521(16) 0.0417(12) 0.0839(18) 0.0026(10) 0.0022(12) 0.0023(12)
C5 0.0520(16) 0.0522(15) 0.090(2) 0.0072(12) -0.0055(13) 0.0202(14)
C6 0.0511(15) 0.0638(15) 0.0619(15) -0.0048(12) -0.0097(11) 0.0187(12)
N1 0.0601(13) 0.0491(11) 0.0585(12) -0.0081(10) -0.0017(9) -0.0044(10)
C7 0.0640(17) 0.0630(16) 0.0503(14) -0.0031(12) -0.0064(12) 0.0052(11)
C8 0.0758(19) 0.0599(15) 0.0492(14) 0.0023(13) -0.0067(12) 0.0024(11)
C9 0.0694(17) 0.0544(14) 0.0456(13) -0.0013(12) -0.0018(11) 0.0014(11)
O1 0.1182(18) 0.0708(13) 0.0777(14) 0.0059(12) -0.0096(12) -0.0275(11)
O2 0.0967(16) 0.0674(12) 0.0611(12) 0.0120(11) -0.0161(10) 0.0039(9)
O9 0.0944(15) 0.0670(12) 0.0504(10) 0.0113(10) -0.0157(9) 0.0000(8)
O10 0.1078(16) 0.0607(11) 0.0582(11) 0.0143(11) -0.0221(10) -0.0038(8)

loop_
_atom_type_symbol
_atom_type_description
_atom_type_scat_dispersion_real
_atom_type_scat_dispersion_imag
_atom_type_scat_source
C C 0.0181 0.0091 'International Tables Vol C Tables 4.2.6.8 and 6.1.1.4'
H H 0.0000 0.0000 'International Tables Vol C Tables 4.2.6.8 and 6.1.1.4'
N N 0.0311 0.0180 'International Tables Vol C Tables 4.2.6.8 and 6.1.1.4'
O O 0.0492 0.0322 'International Tables Vol C Tables 4.2.6.8 and 6.1.1.4'

loop_
_geom_angle_atom_site_label_1
_geom_angle_atom_site_label_2
_geom_angle_atom_site_label_3
_geom_angle
C2 C1 C6 118.3(2)
C2 C1 C7 122.1(2)
C6 C1 C7 119.7(2)
C3 C2 C1 118.8(2)
C3 C2 H2 120.6
C1 C2 H2 120.6
C2 C3 C4 123.3(2)
C2 C3 N1 118.86(19)
C4 C3 N1 117.9(2)
C5 C4 C3 117.7(2)
C5 C4 H4 121.2
C3 C4 H4 121.2
C6 C5 C4 120.4(2)
C6 C5 H5 119.8
C4 C5 H5 119.8
C5 C6 C1 121.6(2)
C5 C6 H6 119.2
C1 C6 H6 119.2
O2 N1 O1 123.3(2)
O2 N1 C3 118.4(2)
O1 N1 C3 118.3(2)
C8 C7 C1 128.1(2)
C8 C7 H7 116.0
C1 C7 H7 116.0
C7 C8 C9 122.2(2)
C7 C8 H8 118.9
C9 C8 H8 118.9
O9 C9 O10 123.7(2)
O9 C9 C8 120.6(2)
O10 C9 C8 115.7(2)
C9 O10 H10 109.5

loop_
_geom_bond_atom_site_label_1
_geom_bond_atom_site_label_2
_geom_bond_distance
C1 C2 1.389(3)
C1 C6 1.398(3)
C1 C7 1.463(3)
C2 C3 1.368(3)
C2 H2 0.9300
C3 C4 1.381(3)
C3 N1 1.471(3)
C4 C5 1.378(4)
C4 H4 0.9300
C5 C6 1.366(4)
C5 H5 0.9300
C6 H6 0.9300
N1 O2 1.211(3)
N1 O1 1.218(3)
C7 C8 1.323(3)
C7 H7 0.9300
C8 C9 1.459(3)
C8 H8 0.9300
C9 O9 1.244(3)
C9 O10 1.278(3)
O10 H10 0.8200

loop_
_geom_hbond_atom_site_label_D
_geom_hbond_atom_site_label_H
_geom_hbond_atom_site_label_A
_geom_hbond_site_symmetry_A
_geom_hbond_distance_DH
_geom_hbond_distance_HA
_geom_hbond_distance_DA
_geom_hbond_angle_DHA
O10 H10 O9 3_645 0.82 1.83 2.636(3) 169

loop_
_geom_torsion_atom_site_label_1
_geom_torsion_atom_site_label_2
_geom_torsion_atom_site_label_3
_geom_torsion_atom_site_label_4
_geom_torsion
C6 C1 C2 C3 1.0(3)
C7 C1 C2 C3 -179.6(2)
C1 C2 C3 C4 -0.9(4)
C1 C2 C3 N1 179.9(2)
C2 C3 C4 C5 0.0(4)
N1 C3 C4 C5 179.2(2)
C3 C4 C5 C6 0.8(4)
C4 C5 C6 C1 -0.7(4)
C2 C1 C6 C5 -0.2(4)
C7 C1 C6 C5 -179.7(2)
C2 C3 N1 O2 8.6(3)
C4 C3 N1 O2 -170.7(2)
C2 C3 N1 O1 -172.0(2)
C4 C3 N1 O1 8.8(3)
C2 C1 C7 C8 -0.6(4)
C6 C1 C7 C8 178.9(3)
C1 C7 C8 C9 179.5(2)
C7 C8 C9 O9 -2.5(4)
C7 C8 C9 O10 178.0(3)

loop_
_cod_related_entry_id
_cod_related_entry_database
_cod_related_entry_code
1 ChemSpider 4510507
